data_4082315
loop_
_publ_author_name
'Zhang, Long'
'Li, Hao'
'Weng, Lin-Hong'
'Jin, Guo-Xin'

_publ_section_title
;
 Isomers of Cyclometalated Macrocycles Constructed through Olefinic C--H
 Activation
;
_journal_issue 2
_journal_name_full Organometallics
_journal_page_first 587
_journal_paper_doi 10.1021/om4011559
_journal_volume 33
_journal_year 2014
_chemical_formula_sum 'C108 H140 F12 N8 O18 Rh4 S4'
_chemical_formula_weight 2606.16
_chemical_name_systematic
; 
 ? 
;
_space_group_IT_number 14
_symmetry_cell_setting monoclinic
_symmetry_space_group_name_Hall '-P 2ybc'
_symmetry_space_group_name_H-M 'P 1 21/c 1'
_atom_sites_solution_hydrogens geom
_atom_sites_solution_primary direct
_atom_sites_solution_secondary difmap
_audit_creation_method SHELXL-97
_cell_angle_alpha 90.00
_cell_angle_beta 98.888(2)
_cell_angle_gamma 90.00
_cell_formula_units_Z 2
_cell_length_a 23.317(3)
_cell_length_b 14.8917(16)
_cell_length_c 16.6240(18)
_cell_measurement_reflns_used 9008
_cell_measurement_temperature 173(2)
_cell_measurement_theta_max 27.88
_cell_measurement_theta_min 2.48
_cell_volume 5703.0(11)
_computing_cell_refinement 'Bruker SAINT'
_computing_data_collection 'Bruker APEX2'
_computing_data_reduction 'Bruker SAINT'
_computing_molecular_graphics 'Bruker SHELXTL'
_computing_publication_material 'Bruker SHELXTL'
_computing_structure_refinement 'SHELXL-97 (Sheldrick, 1997)'
_computing_structure_solution 'SHELXS-97 (Sheldrick, 1990)'
_diffrn_ambient_temperature 173(2)
_diffrn_measured_fraction_theta_full 0.997
_diffrn_measured_fraction_theta_max 0.997
_diffrn_measurement_device_type 'Bruker APEX-II CCD'
_diffrn_measurement_method '\f and \w scans'
_diffrn_radiation_monochromator graphite
_diffrn_radiation_source 'fine-focus sealed tube'
_diffrn_radiation_type MoK\a
_diffrn_radiation_wavelength 0.71073
_diffrn_reflns_av_R_equivalents 0.0255
_diffrn_reflns_av_sigmaI/netI 0.0311
_diffrn_reflns_limit_h_max 23
_diffrn_reflns_limit_h_min -29
_diffrn_reflns_limit_k_max 17
_diffrn_reflns_limit_k_min -19
_diffrn_reflns_limit_l_max 21
_diffrn_reflns_limit_l_min -20
_diffrn_reflns_number 35448
_diffrn_reflns_theta_full 27.01
_diffrn_reflns_theta_max 27.01
_diffrn_reflns_theta_min 0.88
_diffrn_standards_decay_% 4.58
_exptl_absorpt_coefficient_mu 0.729
_exptl_absorpt_correction_T_max 0.8680
_exptl_absorpt_correction_T_min 0.6488
_exptl_absorpt_correction_type multi-scan
_exptl_absorpt_process_details sadabs
_exptl_crystal_colour yellow
_exptl_crystal_density_diffrn 1.518
_exptl_crystal_density_method 'not measured'
_exptl_crystal_description block
_exptl_crystal_F_000 2680
_exptl_crystal_size_max 0.65
_exptl_crystal_size_mid 0.30
_exptl_crystal_size_min 0.20
_platon_squeeze_details ' '
_refine_diff_density_max 1.203
_refine_diff_density_min -1.849
_refine_diff_density_rms 0.132
_refine_ls_extinction_method none
_refine_ls_goodness_of_fit_ref 1.090
_refine_ls_hydrogen_treatment constr
_refine_ls_matrix_type full
_refine_ls_number_parameters 605
_refine_ls_number_reflns 12434
_refine_ls_number_restraints 0
_refine_ls_restrained_S_all 1.090
_refine_ls_R_factor_all 0.0638
_refine_ls_R_factor_gt 0.0531
_refine_ls_shift/su_max 0.005
_refine_ls_shift/su_mean 0.000
_refine_ls_structure_factor_coef Fsqd
_refine_ls_weighting_details 'calc w=1/[\s^2^(Fo^2^)+(0.0993P)^2^+11.7002P] where P=(Fo^2^+2Fc^2^)/3'
_refine_ls_weighting_scheme calc
_refine_ls_wR_factor_gt 0.1610
_refine_ls_wR_factor_ref 0.1707
_reflns_number_gt 10237
_reflns_number_total 12434
_reflns_threshold_expression >2sigma(I)
_cod_data_source_file om4011559_si_001.cif
_cod_data_source_block Complex_4a(isomer_A)
_cod_depositor_comments
;
The following automatic conversions were performed:

'_symmetry_cell_setting' value 'Monoclinic' changed to 'monoclinic'
according to
/usr/data/users/saulius/automatic-downloads/current/ACS/lib/dictionaries/cif_core.dic
dictionary named 'cif_core.dic' version 2.4.2 from 2011-04-26.

Automatic conversion script
Id: cif_fix_values 2281 2013-09-26 08:29:07Z andrius 
;
_cod_original_sg_symbol_H-M P2(1)/c
_cod_database_code 4082315

loop_
_symmetry_equiv_pos_as_xyz
'x, y, z'
'-x, y+1/2, -z+1/2'
'-x, -y, -z'
'x, -y-1/2, z-1/2'

loop_
_atom_site_label
_atom_site_type_symbol
_atom_site_fract_x
_atom_site_fract_y
_atom_site_fract_z
_atom_site_U_iso_or_equiv
_atom_site_adp_type
_atom_site_occupancy
_atom_site_symmetry_multiplicity
_atom_site_calc_flag
_atom_site_refinement_flags
Rh1 Rh 0.689447(13) 0.078057(18) 0.367181(17) 0.02227(10) Uani 1 1 d .
Rh2 Rh 0.779025(12) -0.067429(18) 0.156114(18) 0.02272(10) Uani 1 1 d .
N1 N 0.69527(15) -0.0615(2) 0.37207(19) 0.0256(7) Uani 1 1 d .
N2 N 0.79009(15) 0.0716(2) 0.1668(2) 0.0265(7) Uani 1 1 d .
N3 N 0.76948(15) 0.0787(2) 0.4481(2) 0.0288(7) Uani 1 1 d .
N4 N 1.13931(16) 0.0803(2) 0.7663(3) 0.0374(9) Uani 1 1 d .
O1 O 0.70531(19) 1.0723(2) 0.7175(3) 0.0561(10) Uani 1 1 d .
O2 O 0.7154(2) 0.9164(3) 0.7577(3) 0.0651(12) Uani 1 1 d .
O3 O 0.67352(18) 0.9549(3) 0.6200(2) 0.0514(9) Uani 1 1 d .
O4 O 0.0737(3) 0.9536(4) -0.0141(5) 0.106(2) Uani 1 1 d .
O5 O 0.0011(4) 0.8923(9) 0.0621(8) 0.203(5) Uani 1 1 d .
O6 O 0.0506(6) 0.7986(8) -0.0216(8) 0.221(6) Uani 1 1 d .
S1 S 0.68504(6) 0.98201(7) 0.70402(7) 0.0382(3) Uani 1 1 d .
S2 S 0.05291(14) 0.8771(2) 0.0284(3) 0.1325(11) Uani 1 1 d .
F1 F 0.6149(2) 1.0045(4) 0.8108(3) 0.1049(17) Uani 1 1 d .
F2 F 0.5793(2) 1.0468(4) 0.6891(4) 0.1083(17) Uani 1 1 d .
F3 F 0.5871(2) 0.9055(4) 0.7211(4) 0.1125(19) Uani 1 1 d .
F4 F 0.1558(4) 0.8287(6) 0.0991(7) 0.198(4) Uani 1 1 d .
F5 F 0.0884(4) 0.7718(7) 0.1539(7) 0.213(4) Uani 1 1 d .
F6 F 0.1115(6) 0.9173(8) 0.1714(8) 0.231(5) Uani 1 1 d .
C1 C 0.6776(2) -0.1119(3) 0.4311(2) 0.0334(9) Uani 1 1 d .
H1 H 0.6605 -0.0831 0.4726 0.040 Uiso 1 1 calc R
C2 C 0.6838(2) -0.2039(3) 0.4328(3) 0.0425(11) Uani 1 1 d .
H2 H 0.6702 -0.2381 0.4743 0.051 Uiso 1 1 calc R
C3 C 0.7097(2) -0.2459(3) 0.3743(3) 0.0434(11) Uani 1 1 d .
H3 H 0.7141 -0.3094 0.3745 0.052 Uiso 1 1 calc R
C4 C 0.7293(2) -0.1942(3) 0.3148(3) 0.0342(9) Uani 1 1 d .
H4 H 0.7484 -0.2221 0.2749 0.041 Uiso 1 1 calc R
C5 C 0.72111(17) -0.1009(3) 0.3134(2) 0.0253(7) Uani 1 1 d .
C6 C 0.74035(16) -0.0383(3) 0.2554(2) 0.0243(7) Uani 1 1 d .
C7 C 0.73359(15) 0.0497(2) 0.2728(2) 0.0221(7) Uani 1 1 d .
C8 C 0.76326(16) 0.1117(2) 0.2243(2) 0.0246(7) Uani 1 1 d .
C9 C 0.76868(19) 0.2040(3) 0.2349(3) 0.0325(9) Uani 1 1 d .
H9 H 0.7503 0.2324 0.2753 0.039 Uiso 1 1 calc R
C10 C 0.8000(2) 0.2551(3) 0.1885(3) 0.0443(11) Uani 1 1 d .
H10 H 0.8027 0.3184 0.1953 0.053 Uiso 1 1 calc R
C11 C 0.8273(2) 0.2122(3) 0.1317(3) 0.0462(12) Uani 1 1 d .
H11 H 0.8495 0.2455 0.0987 0.055 Uiso 1 1 calc R
C12 C 0.8222(2) 0.1202(3) 0.1231(3) 0.0376(10) Uani 1 1 d .
H12 H 0.8422 0.0906 0.0850 0.045 Uiso 1 1 calc R
C13 C 0.9263(2) 0.0633(4) 0.6196(4) 0.0513(13) Uani 1 1 d .
H13 H 0.9238 0.0368 0.6709 0.062 Uiso 1 1 calc R
C14 C 0.9766(3) 0.0927(5) 0.6062(4) 0.0623(16) Uani 1 1 d .
H14 H 0.9778 0.1202 0.5549 0.075 Uiso 1 1 calc R
C15 C 0.7710(2) 0.0437(3) 0.5233(3) 0.0366(9) Uani 1 1 d .
H15 H 0.7358 0.0222 0.5386 0.044 Uiso 1 1 calc R
C16 C 0.8216(2) 0.0378(3) 0.5791(3) 0.0411(10) Uani 1 1 d .
H16 H 0.8208 0.0120 0.6312 0.049 Uiso 1 1 calc R
C17 C 0.8731(2) 0.0692(3) 0.5589(3) 0.0416(11) Uani 1 1 d .
C18 C 0.8715(2) 0.1049(4) 0.4813(3) 0.0479(12) Uani 1 1 d .
H18 H 0.9061 0.1265 0.4644 0.058 Uiso 1 1 calc R
C19 C 0.8192(2) 0.1088(3) 0.4284(3) 0.0396(10) Uani 1 1 d .
H19 H 0.8189 0.1342 0.3759 0.047 Uiso 1 1 calc R
C20 C 1.1347(2) 0.1064(5) 0.6873(4) 0.0566(14) Uani 1 1 d .
H20 H 1.1691 0.1225 0.6667 0.068 Uiso 1 1 calc R
C21 C 1.0824(3) 0.1106(5) 0.6356(4) 0.0721(19) Uani 1 1 d .
H21 H 1.0814 0.1296 0.5808 0.086 Uiso 1 1 calc R
C22 C 1.0322(2) 0.0877(4) 0.6631(4) 0.0541(14) Uani 1 1 d .
C23 C 1.0363(2) 0.0602(4) 0.7439(4) 0.0596(15) Uani 1 1 d .
H23 H 1.0024 0.0432 0.7654 0.072 Uiso 1 1 calc R
C24 C 1.0903(2) 0.0577(4) 0.7930(4) 0.0497(12) Uani 1 1 d .
H24 H 1.0923 0.0392 0.8481 0.060 Uiso 1 1 calc R
C25 C 0.59979(18) 0.0972(3) 0.3193(3) 0.0323(9) Uani 1 1 d .
C26 C 0.60195(18) 0.0937(3) 0.4075(3) 0.0323(8) Uani 1 1 d .
C27 C 0.63773(19) 0.1636(3) 0.4416(2) 0.0319(9) Uani 1 1 d .
C28 C 0.65688(17) 0.2140(3) 0.3764(2) 0.0284(8) Uani 1 1 d .
C29 C 0.62954(17) 0.1766(3) 0.3013(2) 0.0292(8) Uani 1 1 d .
C30 C 0.5635(2) 0.0378(4) 0.2586(3) 0.0427(11) Uani 1 1 d .
H30A H 0.5232 0.0589 0.2503 0.064 Uiso 1 1 calc R
H30B H 0.5651 -0.0240 0.2790 0.064 Uiso 1 1 calc R
H30C H 0.5785 0.0398 0.2067 0.064 Uiso 1 1 calc R
C31 C 0.5673(2) 0.0307(4) 0.4513(3) 0.0505(12) Uani 1 1 d .
H31A H 0.5871 0.0220 0.5072 0.076 Uiso 1 1 calc R
H31B H 0.5635 -0.0272 0.4230 0.076 Uiso 1 1 calc R
H31C H 0.5286 0.0561 0.4524 0.076 Uiso 1 1 calc R
C32 C 0.6522(3) 0.1865(3) 0.5303(3) 0.0476(12) Uani 1 1 d .
H32A H 0.6258 0.2335 0.5437 0.071 Uiso 1 1 calc R
H32B H 0.6923 0.2082 0.5420 0.071 Uiso 1 1 calc R
H32C H 0.6479 0.1329 0.5630 0.071 Uiso 1 1 calc R
C33 C 0.6900(2) 0.3015(3) 0.3891(3) 0.0400(10) Uani 1 1 d .
H33A H 0.6960 0.3258 0.3362 0.060 Uiso 1 1 calc R
H33B H 0.7277 0.2908 0.4228 0.060 Uiso 1 1 calc R
H33C H 0.6678 0.3446 0.4165 0.060 Uiso 1 1 calc R
C34 C 0.6284(2) 0.2143(3) 0.2171(3) 0.0369(9) Uani 1 1 d .
H34A H 0.5893 0.2362 0.1963 0.055 Uiso 1 1 calc R
H34B H 0.6391 0.1672 0.1810 0.055 Uiso 1 1 calc R
H34C H 0.6561 0.2640 0.2191 0.055 Uiso 1 1 calc R
C35 C 0.70922(18) -0.0775(3) 0.0566(3) 0.0285(8) Uani 1 1 d .
C36 C 0.76115(19) -0.0729(3) 0.0186(3) 0.0297(8) Uani 1 1 d .
C37 C 0.79611(18) -0.1464(3) 0.0462(3) 0.0304(8) Uani 1 1 d .
C38 C 0.76596(18) -0.2003(3) 0.0993(2) 0.0293(8) Uani 1 1 d .
C39 C 0.71100(17) -0.1601(3) 0.1012(2) 0.0277(8) Uani 1 1 d .
C40 C 0.6584(2) -0.0147(3) 0.0393(3) 0.0440(11) Uani 1 1 d .
H40A H 0.6333 -0.0336 -0.0106 0.066 Uiso 1 1 calc R
H40B H 0.6724 0.0464 0.0324 0.066 Uiso 1 1 calc R
H40C H 0.6363 -0.0161 0.0849 0.066 Uiso 1 1 calc R
C41 C 0.7738(2) -0.0027(3) -0.0409(3) 0.0440(11) Uani 1 1 d .
H41A H 0.8155 -0.0014 -0.0430 0.066 Uiso 1 1 calc R
H41B H 0.7613 0.0562 -0.0237 0.066 Uiso 1 1 calc R
H41C H 0.7527 -0.0169 -0.0951 0.066 Uiso 1 1 calc R
C42 C 0.8539(2) -0.1710(3) 0.0215(4) 0.0473(12) Uani 1 1 d .
H42A H 0.8473 -0.2080 -0.0278 0.071 Uiso 1 1 calc R
H42B H 0.8771 -0.2047 0.0656 0.071 Uiso 1 1 calc R
H42C H 0.8746 -0.1161 0.0107 0.071 Uiso 1 1 calc R
C43 C 0.7868(2) -0.2900(3) 0.1314(3) 0.0406(10) Uani 1 1 d .
H43A H 0.7615 -0.3121 0.1689 0.061 Uiso 1 1 calc R
H43B H 0.8266 -0.2846 0.1603 0.061 Uiso 1 1 calc R
H43C H 0.7861 -0.3322 0.0860 0.061 Uiso 1 1 calc R
C44 C 0.66053(19) -0.1980(3) 0.1352(3) 0.0373(10) Uani 1 1 d .
H44A H 0.6292 -0.2123 0.0906 0.056 Uiso 1 1 calc R
H44B H 0.6467 -0.1539 0.1715 0.056 Uiso 1 1 calc R
H44C H 0.6726 -0.2528 0.1660 0.056 Uiso 1 1 calc R
C45 C 0.6136(3) 0.9855(4) 0.7341(4) 0.0667(18) Uani 1 1 d .
C46 C 0.1030(4) 0.8400(8) 0.1125(7) 0.109(3) Uani 1 1 d .

loop_
_atom_site_aniso_label
_atom_site_aniso_U_11
_atom_site_aniso_U_22
_atom_site_aniso_U_33
_atom_site_aniso_U_23
_atom_site_aniso_U_13
_atom_site_aniso_U_12
Rh1 0.02624(17) 0.02010(16) 0.01926(16) -0.00106(10) -0.00030(11) 0.00037(10)
Rh2 0.02223(16) 0.02015(16) 0.02476(17) -0.00231(10) 0.00038(11) 0.00097(10)
N1 0.0336(18) 0.0228(16) 0.0190(15) 0.0008(11) 0.0004(13) -0.0005(12)
N2 0.0294(17) 0.0211(16) 0.0298(17) -0.0014(12) 0.0067(13) -0.0032(12)
N3 0.0282(17) 0.0259(17) 0.0285(18) -0.0055(13) -0.0079(14) 0.0007(12)
N4 0.0265(18) 0.037(2) 0.044(2) -0.0045(16) -0.0065(16) 0.0035(14)
O1 0.072(3) 0.0331(19) 0.066(3) -0.0058(16) 0.020(2) -0.0090(16)
O2 0.103(4) 0.049(2) 0.042(2) 0.0048(17) 0.009(2) 0.019(2)
O3 0.075(3) 0.051(2) 0.0303(17) -0.0005(15) 0.0138(16) -0.0013(19)
O4 0.090(4) 0.076(3) 0.165(6) 0.023(4) 0.063(4) 0.002(3)
O5 0.097(6) 0.243(11) 0.290(14) -0.028(10) 0.102(8) -0.015(7)
O6 0.258(13) 0.172(10) 0.244(13) -0.117(10) 0.071(10) -0.026(9)
S1 0.0574(7) 0.0277(5) 0.0317(5) 0.0003(4) 0.0139(5) 0.0016(5)
S2 0.117(2) 0.113(2) 0.178(3) -0.003(2) 0.056(2) -0.0009(17)
F1 0.118(4) 0.129(4) 0.085(3) -0.036(3) 0.070(3) -0.026(3)
F2 0.065(3) 0.120(4) 0.143(5) -0.009(4) 0.027(3) 0.022(3)
F3 0.109(4) 0.101(4) 0.142(5) -0.033(3) 0.067(3) -0.058(3)
F4 0.135(6) 0.166(7) 0.306(12) 0.064(8) 0.071(7) 0.018(5)
F5 0.203(9) 0.189(9) 0.233(11) 0.079(8) -0.003(8) -0.038(7)
F6 0.230(12) 0.241(13) 0.224(12) -0.032(9) 0.040(9) 0.040(9)
C1 0.050(2) 0.031(2) 0.0194(18) 0.0036(15) 0.0041(16) -0.0014(18)
C2 0.071(3) 0.030(2) 0.026(2) 0.0080(17) 0.004(2) 0.001(2)
C3 0.078(3) 0.025(2) 0.026(2) 0.0045(16) 0.002(2) -0.009(2)
C4 0.048(2) 0.026(2) 0.026(2) 0.0008(16) 0.0005(17) 0.0075(17)
C5 0.034(2) 0.0204(17) 0.0199(17) 0.0014(14) -0.0012(14) -0.0002(15)
C6 0.0262(18) 0.0229(18) 0.0217(17) 0.0014(14) -0.0026(14) -0.0013(14)
C7 0.0236(17) 0.0212(17) 0.0210(17) 0.0001(13) 0.0018(13) 0.0007(13)
C8 0.0261(18) 0.0211(18) 0.0260(18) -0.0009(14) 0.0024(14) 0.0010(14)
C9 0.037(2) 0.0231(19) 0.038(2) -0.0042(16) 0.0080(17) -0.0013(16)
C10 0.056(3) 0.025(2) 0.053(3) 0.0030(19) 0.010(2) -0.0043(19)
C11 0.062(3) 0.029(2) 0.055(3) 0.003(2) 0.032(2) -0.009(2)
C12 0.044(2) 0.027(2) 0.045(3) -0.0041(18) 0.017(2) -0.0054(18)
C13 0.043(3) 0.050(3) 0.055(3) 0.001(2) -0.012(2) 0.002(2)
C14 0.049(3) 0.077(4) 0.057(4) 0.022(3) -0.005(3) -0.002(3)
C15 0.039(2) 0.032(2) 0.035(2) 0.0003(18) -0.0055(18) 0.0007(18)
C16 0.047(3) 0.036(2) 0.035(2) 0.0026(19) -0.0091(19) 0.001(2)
C17 0.042(3) 0.035(2) 0.042(3) -0.0064(18) -0.014(2) 0.0069(18)
C18 0.032(2) 0.053(3) 0.056(3) -0.002(2) -0.003(2) -0.004(2)
C19 0.038(2) 0.040(2) 0.038(2) -0.0018(19) -0.0046(18) -0.0036(19)
C20 0.038(3) 0.077(4) 0.050(3) 0.015(3) -0.005(2) 0.002(3)
C21 0.049(3) 0.098(5) 0.063(4) 0.029(4) -0.011(3) -0.006(3)
C22 0.046(3) 0.055(3) 0.057(3) 0.005(3) -0.010(2) -0.001(2)
C23 0.036(3) 0.065(4) 0.076(4) 0.007(3) 0.005(3) -0.002(2)
C24 0.035(3) 0.055(3) 0.057(3) 0.001(2) 0.001(2) -0.002(2)
C25 0.028(2) 0.034(2) 0.033(2) 0.0026(17) -0.0005(16) 0.0016(16)
C26 0.033(2) 0.033(2) 0.032(2) 0.0022(17) 0.0084(16) 0.0029(17)
C27 0.043(2) 0.0263(19) 0.027(2) -0.0011(15) 0.0053(17) 0.0082(16)
C28 0.034(2) 0.0220(18) 0.0277(19) -0.0017(15) 0.0018(15) 0.0058(15)
C29 0.0289(19) 0.028(2) 0.029(2) 0.0026(15) -0.0003(15) 0.0081(15)
C30 0.038(2) 0.047(3) 0.040(3) -0.004(2) -0.0035(19) -0.008(2)
C31 0.048(3) 0.054(3) 0.053(3) 0.014(2) 0.018(2) -0.004(2)
C32 0.074(4) 0.042(3) 0.027(2) -0.0067(19) 0.007(2) 0.008(2)
C33 0.046(3) 0.025(2) 0.048(3) -0.0100(18) 0.004(2) 0.0014(18)
C34 0.038(2) 0.037(2) 0.034(2) 0.0092(18) -0.0003(17) 0.0053(18)
C35 0.031(2) 0.028(2) 0.0247(19) -0.0022(14) -0.0016(15) -0.0006(15)
C36 0.034(2) 0.027(2) 0.027(2) -0.0020(15) 0.0026(16) -0.0014(15)
C37 0.034(2) 0.0237(19) 0.034(2) -0.0065(16) 0.0089(16) 0.0004(15)
C38 0.033(2) 0.0230(18) 0.031(2) -0.0070(15) 0.0032(16) -0.0011(15)
C39 0.0288(19) 0.0287(19) 0.0240(18) -0.0074(15) -0.0009(14) -0.0044(15)
C40 0.039(2) 0.046(3) 0.044(3) 0.005(2) -0.003(2) 0.010(2)
C41 0.059(3) 0.040(3) 0.034(2) 0.0112(19) 0.010(2) -0.002(2)
C42 0.048(3) 0.039(3) 0.060(3) -0.004(2) 0.024(2) 0.007(2)
C43 0.050(3) 0.024(2) 0.048(3) -0.0039(18) 0.009(2) 0.0048(18)
C44 0.034(2) 0.045(3) 0.032(2) -0.0054(18) 0.0030(17) -0.0088(18)
C45 0.082(4) 0.056(4) 0.071(4) -0.014(3) 0.040(4) -0.014(3)
C46 0.090(6) 0.122(8) 0.127(8) 0.040(7) 0.054(6) 0.028(6)

loop_
_atom_type_symbol
_atom_type_description
_atom_type_scat_dispersion_real
_atom_type_scat_dispersion_imag
_atom_type_scat_source
C C 0.0033 0.0016 'International Tables Vol C Tables 4.2.6.8 and 6.1.1.4'
H H 0.0000 0.0000 'International Tables Vol C Tables 4.2.6.8 and 6.1.1.4'
N N 0.0061 0.0033 'International Tables Vol C Tables 4.2.6.8 and 6.1.1.4'
O O 0.0106 0.0060 'International Tables Vol C Tables 4.2.6.8 and 6.1.1.4'
F F 0.0171 0.0103 'International Tables Vol C Tables 4.2.6.8 and 6.1.1.4'
S S 0.1246 0.1234 'International Tables Vol C Tables 4.2.6.8 and 6.1.1.4'
Rh Rh -1.1178 0.9187 'International Tables Vol C Tables 4.2.6.8 and 6.1.1.4'

loop_
_geom_angle_atom_site_label_1
_geom_angle_atom_site_label_2
_geom_angle_atom_site_label_3
_geom_angle
_geom_angle_site_symmetry_1
_geom_angle_site_symmetry_3
C7 Rh1 N1 77.68(14) . .
C7 Rh1 N3 89.38(14) . .
N1 Rh1 N3 86.21(13) . .
C7 Rh1 C25 108.72(15) . .
N1 Rh1 C25 101.65(15) . .
N3 Rh1 C25 161.35(16) . .
C7 Rh1 C28 117.89(15) . .
N1 Rh1 C28 161.22(15) . .
N3 Rh1 C28 103.50(14) . .
C25 Rh1 C28 64.54(16) . .
C7 Rh1 C29 96.42(15) . .
N1 Rh1 C29 135.88(14) . .
N3 Rh1 C29 137.81(14) . .
C25 Rh1 C29 38.36(16) . .
C28 Rh1 C29 38.02(14) . .
C7 Rh1 C27 155.87(15) . .
N1 Rh1 C27 125.46(14) . .
N3 Rh1 C27 98.19(15) . .
C25 Rh1 C27 63.43(16) . .
C28 Rh1 C27 38.06(15) . .
C29 Rh1 C27 62.82(15) . .
C7 Rh1 C26 146.44(15) . .
N1 Rh1 C26 98.51(15) . .
N3 Rh1 C26 123.89(15) . .
C25 Rh1 C26 38.69(16) . .
C28 Rh1 C26 62.71(16) . .
C29 Rh1 C26 62.93(15) . .
C27 Rh1 C26 36.13(16) . .
C6 Rh2 N2 77.64(14) . .
C6 Rh2 N4 89.70(15) . 3_756
N2 Rh2 N4 87.16(14) . 3_756
C6 Rh2 C35 105.13(15) . .
N2 Rh2 C35 101.78(14) . .
N4 Rh2 C35 163.95(16) 3_756 .
C6 Rh2 C39 95.09(15) . .
N2 Rh2 C39 136.94(14) . .
N4 Rh2 C39 135.64(15) 3_756 .
C35 Rh2 C39 38.63(15) . .
C6 Rh2 C38 119.31(15) . .
N2 Rh2 C38 159.54(15) . .
N4 Rh2 C38 103.35(15) 3_756 .
C35 Rh2 C38 64.23(15) . .
C39 Rh2 C38 37.75(15) . .
C6 Rh2 C37 156.56(15) . .
N2 Rh2 C37 123.30(14) . .
N4 Rh2 C37 100.93(15) 3_756 .
C35 Rh2 C37 63.02(15) . .
C39 Rh2 C37 62.75(15) . .
C38 Rh2 C37 38.02(15) . .
C6 Rh2 C36 142.00(15) . .
N2 Rh2 C36 97.04(14) . .
N4 Rh2 C36 127.94(16) 3_756 .
C35 Rh2 C36 38.39(16) . .
C39 Rh2 C36 63.10(15) . .
C38 Rh2 C36 62.62(15) . .
C37 Rh2 C36 36.05(15) . .
C1 N1 C5 120.1(3) . .
C1 N1 Rh1 123.9(3) . .
C5 N1 Rh1 115.9(3) . .
C12 N2 C8 120.1(3) . .
C12 N2 Rh2 124.3(3) . .
C8 N2 Rh2 115.5(3) . .
C19 N3 C15 117.3(4) . .
C19 N3 Rh1 124.0(3) . .
C15 N3 Rh1 118.6(3) . .
C24 N4 C20 116.9(4) . .
C24 N4 Rh2 120.4(4) . 3_756
C20 N4 Rh2 122.6(3) . 3_756
O1 S1 O2 115.0(3) . .
O1 S1 O3 115.0(2) . .
O2 S1 O3 114.4(2) . .
O1 S1 C45 103.0(3) . .
O2 S1 C45 103.6(3) . .
O3 S1 C45 103.5(3) . .
O5 S2 O6 113.6(8) . .
O5 S2 O4 115.5(6) . .
O6 S2 O4 110.0(7) . .
O5 S2 C46 103.6(7) . .
O6 S2 C46 99.6(8) . .
O4 S2 C46 113.4(5) . .
N1 C1 C2 121.7(4) . .
C3 C2 C1 119.6(4) . .
C2 C3 C4 118.8(4) . .
C3 C4 C5 120.2(4) . .
N1 C5 C4 119.4(4) . .
N1 C5 C6 114.5(3) . .
C4 C5 C6 126.0(4) . .
C7 C6 C5 114.7(3) . .
C7 C6 Rh2 117.2(3) . .
C5 C6 Rh2 128.0(3) . .
C6 C7 C8 114.2(3) . .
C6 C7 Rh1 116.9(3) . .
C8 C7 Rh1 128.8(3) . .
N2 C8 C9 118.8(4) . .
N2 C8 C7 114.6(3) . .
C9 C8 C7 126.4(4) . .
C10 C9 C8 121.5(4) . .
C9 C10 C11 118.1(4) . .
C10 C11 C12 119.4(4) . .
N2 C12 C11 122.0(4) . .
C14 C13 C17 123.2(6) . .
C13 C14 C22 126.5(6) . .
N3 C15 C16 122.8(5) . .
C17 C16 C15 120.0(5) . .
C16 C17 C18 117.1(4) . .
C16 C17 C13 119.1(5) . .
C18 C17 C13 123.8(5) . .
C19 C18 C17 119.8(5) . .
N3 C19 C18 122.9(5) . .
N4 C20 C21 123.1(6) . .
C22 C21 C20 120.0(6) . .
C21 C22 C23 117.5(5) . .
C21 C22 C14 119.0(6) . .
C23 C22 C14 123.5(6) . .
C24 C23 C22 119.6(6) . .
N4 C24 C23 122.9(6) . .
C29 C25 C26 107.4(4) . .
C29 C25 C30 126.0(4) . .
C26 C25 C30 125.7(4) . .
C29 C25 Rh1 73.1(2) . .
C26 C25 Rh1 75.0(2) . .
C30 C25 Rh1 126.0(3) . .
C27 C26 C25 107.8(4) . .
C27 C26 C31 127.0(4) . .
C25 C26 C31 125.0(4) . .
C27 C26 Rh1 71.8(2) . .
C25 C26 Rh1 66.3(2) . .
C31 C26 Rh1 131.3(3) . .
C26 C27 C28 108.5(4) . .
C26 C27 C32 126.7(4) . .
C28 C27 C32 124.8(4) . .
C26 C27 Rh1 72.1(2) . .
C28 C27 Rh1 68.2(2) . .
C32 C27 Rh1 127.7(3) . .
C29 C28 C27 107.8(4) . .
C29 C28 C33 127.5(4) . .
C27 C28 C33 123.6(4) . .
C29 C28 Rh1 71.8(2) . .
C27 C28 Rh1 73.8(2) . .
C33 C28 Rh1 129.4(3) . .
C28 C29 C25 107.8(4) . .
C28 C29 C34 127.6(4) . .
C25 C29 C34 124.5(4) . .
C28 C29 Rh1 70.2(2) . .
C25 C29 Rh1 68.5(2) . .
C34 C29 Rh1 129.1(3) . .
C39 C35 C36 107.8(3) . .
C39 C35 C40 126.3(4) . .
C36 C35 C40 125.1(4) . .
C39 C35 Rh2 72.7(2) . .
C36 C35 Rh2 75.4(2) . .
C40 C35 Rh2 126.0(3) . .
C37 C36 C35 107.6(4) . .
C37 C36 C41 126.8(4) . .
C35 C36 C41 125.6(4) . .
C37 C36 Rh2 71.9(2) . .
C35 C36 Rh2 66.2(2) . .
C41 C36 Rh2 128.1(3) . .
C36 C37 C38 108.7(4) . .
C36 C37 C42 126.7(4) . .
C38 C37 C42 124.5(4) . .
C36 C37 Rh2 72.1(2) . .
C38 C37 Rh2 68.6(2) . .
C42 C37 Rh2 128.4(3) . .
C39 C38 C37 107.7(3) . .
C39 C38 C43 128.0(4) . .
C37 C38 C43 123.4(4) . .
C39 C38 Rh2 71.1(2) . .
C37 C38 Rh2 73.4(2) . .
C43 C38 Rh2 129.6(3) . .
C38 C39 C35 107.7(4) . .
C38 C39 C44 128.1(4) . .
C35 C39 C44 124.0(4) . .
C38 C39 Rh2 71.2(2) . .
C35 C39 Rh2 68.7(2) . .
C44 C39 Rh2 129.9(3) . .
F1 C45 F3 107.0(6) . .
F1 C45 F2 108.4(6) . .
F3 C45 F2 106.9(7) . .
F1 C45 S1 113.1(5) . .
F3 C45 S1 110.4(5) . .
F2 C45 S1 110.7(5) . .
F4 C46 F5 108.8(10) . .
F4 C46 F6 100.2(11) . .
F5 C46 F6 105.8(11) . .
F4 C46 S2 115.7(9) . .
F5 C46 S2 118.0(10) . .
F6 C46 S2 106.3(8) . .

loop_
_geom_bond_atom_site_label_1
_geom_bond_atom_site_label_2
_geom_bond_distance
_geom_bond_site_symmetry_2
Rh1 C7 2.049(4) .
Rh1 N1 2.083(3) .
Rh1 N3 2.125(3) .
Rh1 C25 2.138(4) .
Rh1 C28 2.176(4) .
Rh1 C29 2.198(4) .
Rh1 C27 2.251(4) .
Rh1 C26 2.256(4) .
Rh2 C6 2.045(4) .
Rh2 N2 2.090(3) .
Rh2 N4 2.137(4) 3_756
Rh2 C35 2.139(4) .
Rh2 C39 2.193(4) .
Rh2 C38 2.194(4) .
Rh2 C37 2.259(4) .
Rh2 C36 2.262(4) .
N1 C1 1.349(5) .
N1 C5 1.356(5) .
N2 C12 1.334(6) .
N2 C8 1.359(5) .
N3 C19 1.330(6) .
N3 C15 1.350(6) .
N4 C24 1.331(7) .
N4 C20 1.358(7) .
N4 Rh2 2.137(4) 3_756
O1 S1 1.431(4) .
O2 S1 1.434(4) .
O3 S1 1.439(4) .
O4 S2 1.463(6) .
O5 S2 1.426(8) .
O6 S2 1.429(9) .
S1 C45 1.813(7) .
S2 C46 1.766(12) .
F1 C45 1.302(8) .
F2 C45 1.359(9) .
F3 C45 1.344(7) .
F4 C46 1.297(11) .
F5 C46 1.302(12) .
F6 C46 1.505(15) .
C1 C2 1.378(6) .
C2 C3 1.373(7) .
C3 C4 1.385(6) .
C4 C5 1.402(5) .
C5 C6 1.461(5) .
C6 C7 1.357(6) .
C7 C8 1.468(5) .
C8 C9 1.389(5) .
C9 C10 1.372(6) .
C10 C11 1.376(7) .
C11 C12 1.380(6) .
C13 C14 1.303(9) .
C13 C17 1.475(7) .
C14 C22 1.485(8) .
C15 C16 1.387(6) .
C16 C17 1.377(8) .
C17 C18 1.392(8) .
C18 C19 1.389(6) .
C20 C21 1.381(7) .
C21 C22 1.365(9) .
C22 C23 1.394(9) .
C23 C24 1.392(8) .
C25 C29 1.426(6) .
C25 C26 1.460(6) .
C25 C30 1.502(6) .
C26 C27 1.398(6) .
C26 C31 1.499(6) .
C27 C28 1.445(6) .
C27 C32 1.500(6) .
C28 C29 1.425(5) .
C28 C33 1.512(6) .
C29 C34 1.504(6) .
C35 C39 1.434(6) .
C35 C36 1.452(6) .
C35 C40 1.502(6) .
C36 C37 1.399(6) .
C36 C41 1.499(6) .
C37 C38 1.452(6) .
C37 C42 1.513(6) .
C38 C39 1.419(6) .
C38 C43 1.492(6) .
C39 C44 1.493(6) .

loop_
_platon_squeeze_void_nr
_platon_squeeze_void_average_x
_platon_squeeze_void_average_y
_platon_squeeze_void_average_z
_platon_squeeze_void_volume
_platon_squeeze_void_count_electrons
1 0.500 -0.004 -0.001 864.5 84.2
2 0.064 0.151 0.283 182.3 30.5
3 0.064 0.349 0.783 182.4 30.2
4 0.936 0.651 0.217 182.2 29.0
5 0.936 0.849 0.717 182.5 29.1
